data_2215478
loop_
_publ_author_name
'Urban, Ji\<r\'i'
'F\'abry, Jan'
'Zuman, Petr'
'Ludv\'ik, Ji\<r\'i'
'C\'isa\<rov\'a, Ivana'

_publ_section_title
;
 2-(2-Hydroxyethyl)-2,3-dihydro-1<i>H</i>-benzo[<i>c</i>]pyrrol-1-one
;
_journal_coeditor_code GG2022
_journal_issue 10
_journal_name_full 'Acta Crystallographica Section E'
_journal_page_first o4137
_journal_page_last o4138
_journal_paper_doi 10.1107/S1600536807045291
_journal_volume 63
_journal_year 2007
_chemical_formula_iupac 'C10 H11 N1 O2'
_chemical_formula_moiety 'C10 H11 N1 O2'
_chemical_formula_sum 'C10 H11 N O2'
_chemical_formula_weight 177.2
_chemical_name_systematic
;
2-(2-Hydroxyethyl)-2,3-dihydro-1<i>H</i>-benzo[<i>c</i>]pyrrol-1-one
;
_space_group_IT_number 2
_symmetry_cell_setting triclinic
_symmetry_space_group_name_Hall '-P 1'
_symmetry_space_group_name_H-M 'P -1'
_cell_angle_alpha 103.2549(14)
_cell_angle_beta 90.6852(14)
_cell_angle_gamma 97.4368(12)
_cell_formula_units_Z 4
_cell_length_a 8.7122(2)
_cell_length_b 9.8523(2)
_cell_length_c 10.4304(2)
_cell_measurement_reflns_used 3960
_cell_measurement_temperature 150(2)
_cell_measurement_theta_max 27.5
_cell_measurement_theta_min 1
_cell_volume 863.31(3)
_computing_cell_refinement 'COLLECT (Hooft, 1998) and DENZO (Otwinowski & Minor, 1997)'
_computing_data_collection 'COLLECT (Hooft, 1998) and DENZO (Otwinowski & Minor, 1997)'
_computing_data_reduction 'COLLECT (Hooft, 1998) and DENZO (Otwinowski & Minor, 1997)'
_computing_molecular_graphics 'PLATON (Spek, 2003)'
_computing_publication_material 'JANA2000 (Pet\<r\'i\<cek <i>et al.</i>,  2000)'
_computing_structure_refinement 'JANA2000 (Pet\<r\'i\<cek <i>et al.</i>,  2000)'
_computing_structure_solution 'SIR97 (Altomare <i>et al.</i>,  1999)'
_diffrn_ambient_temperature 293
_diffrn_detector_area_resol_mean 9.091
_diffrn_measured_fraction_theta_full 0.995
_diffrn_measured_fraction_theta_max 0.995
_diffrn_measurement_device_type 'Nonius KappaCCD'
_diffrn_measurement_method '\f and \w scans'
_diffrn_radiation_monochromator graphite
_diffrn_radiation_source 'fine-focus sealed tube'
_diffrn_radiation_type MoK\a
_diffrn_radiation_wavelength 0.71073
_diffrn_reflns_av_R_equivalents 0.028
_diffrn_reflns_av_sigmaI/netI 0.0194
_diffrn_reflns_limit_h_max 11
_diffrn_reflns_limit_h_min -11
_diffrn_reflns_limit_k_max 12
_diffrn_reflns_limit_k_min -12
_diffrn_reflns_limit_l_max 13
_diffrn_reflns_limit_l_min -13
_diffrn_reflns_number 25935
_diffrn_reflns_theta_full 27.59
_diffrn_reflns_theta_max 27.59
_diffrn_reflns_theta_min 2.01
_diffrn_standards_number 0
_exptl_absorpt_coefficient_mu 0.096
_exptl_absorpt_correction_type none
_exptl_crystal_colour colourless
_exptl_crystal_density_diffrn 1.3629
_exptl_crystal_description block
_exptl_crystal_F_000 375
_exptl_crystal_size_max 0.5
_exptl_crystal_size_mid 0.4
_exptl_crystal_size_min 0.3
_refine_diff_density_max 0.20
_refine_diff_density_min -0.17
_refine_ls_extinction_method none
_refine_ls_goodness_of_fit_ref 2.09
_refine_ls_hydrogen_treatment mixed
_refine_ls_number_constraints 82
_refine_ls_number_parameters 248
_refine_ls_number_reflns 3987
_refine_ls_number_restraints 3
_refine_ls_R_factor_all 0.0459
_refine_ls_R_factor_gt 0.0390
_refine_ls_shift/su_max 0.0060
_refine_ls_shift/su_mean 0.0008
_refine_ls_structure_factor_coef Fsqd
_refine_ls_weighting_details w=1/(\s^2^(I)+0.0016I^2^)
_refine_ls_weighting_scheme sigma
_refine_ls_wR_factor_gt 0.1140
_refine_ls_wR_factor_ref 0.1172
_reflns_number_gt 3497
_reflns_number_total 3987
_reflns_threshold_expression I>2\s(I)
_cod_data_source_file gg2022.cif
_cod_data_source_block I
_cod_original_formula_sum 'C10 H11 N1 O2'
_cod_database_code 2215478

loop_
_symmetry_equiv_pos_site_id
_symmetry_equiv_pos_as_xyz
1 x,y,z
2 -x,-y,-z

loop_
_atom_site_type_symbol
_atom_site_label
_atom_site_fract_x
_atom_site_fract_y
_atom_site_fract_z
_atom_site_U_iso_or_equiv
_atom_site_adp_type
_atom_site_calc_flag
_atom_site_occupancy
C C1 0.09039(11) 0.54687(10) 0.19174(9) 0.0217(3) Uani d 1
C C2 0.20064(12) 0.38058(11) 0.03797(10) 0.0235(3) Uani d 1
C C3 0.05043(12) 0.28378(10) 0.19853(10) 0.0266(3) Uani d 1
H H3 -0.011958 0.2959 0.270909 0.0319 Uiso d 1
C C4 0.17827(13) 0.13502(11) 0.02850(11) 0.0325(4) Uani d 1
H H4 0.201956 0.04596 -0.0109 0.039 Uiso d 1
C C5 0.08718(13) 0.15208(11) 0.13875(11) 0.0311(4) Uani d 1
H H5 0.050678 0.075085 0.172648 0.0374 Uiso d 1
C C6 0.23476(12) 0.24811(11) -0.02417(11) 0.0288(3) Uani d 1
H H6 0.2936 0.235532 -0.098737 0.0345 Uiso d 1
C C7 0.10948(11) 0.39686(10) 0.14716(9) 0.0218(3) Uani d 1
C C8 0.24652(12) 0.52148(10) 0.00785(10) 0.0247(3) Uani d 1
H H8a 0.357847 0.547079 0.021077 0.0296 Uiso d 1
H H8b 0.20396 0.520935 -0.078651 0.0296 Uiso d 1
C C9 0.17687(12) 0.76534(10) 0.11899(10) 0.0267(3) Uani d 1
H H9a 0.077343 0.795184 0.143598 0.032 Uiso d 1
H H9b 0.194941 0.784578 0.032896 0.032 Uiso d 1
C C10 0.30195(14) 0.85174(13) 0.21711(13) 0.0268(4) Uani d 0.9162(15)
H H10a 0.295036 0.951035 0.226832 0.0321 Uiso d 0.9162(15)
H H10b 0.284511 0.831731 0.302999 0.0321 Uiso d 0.9162(15)
O O1 0.01510(9) 0.60081(8) 0.28583(7) 0.0296(3) Uani d 1
O O2 0.45202(10) 0.82422(9) 0.17828(10) 0.0357(3) Uani d 0.9162(15)
H H2o 0.4719(18) 0.7569(10) 0.2063(13) 0.0428 Uiso d 0.9162(15)
N N1 0.16865(10) 0.61482(8) 0.10924(8) 0.0231(3) Uani d 1
C C12 0.59562(12) 0.54190(10) 0.32247(10) 0.0235(3) Uani d 1
C C13 0.70896(12) 0.38520(11) 0.41794(10) 0.0237(3) Uani d 1
C C14 0.56705(12) 0.27575(11) 0.21063(10) 0.0269(3) Uani d 1
H H14 0.507605 0.282416 0.138239 0.0323 Uiso d 1
C C15 0.69513(13) 0.13760(11) 0.33140(11) 0.0319(4) Uani d 1
H H15 0.720178 0.050302 0.337532 0.0383 Uiso d 1
C C16 0.60609(13) 0.14733(11) 0.22324(11) 0.0306(4) Uani d 1
H H16 0.572119 0.066686 0.158326 0.0367 Uiso d 1
C C17 0.74732(13) 0.25632(11) 0.43052(11) 0.0290(4) Uani d 1
H H17 0.806252 0.249711 0.503227 0.0348 Uiso d 1
C C18 0.61995(12) 0.39388(10) 0.30999(10) 0.0227(3) Uani d 1
C C19 0.75049(12) 0.52996(11) 0.50452(10) 0.0266(3) Uani d 1
H H19a 0.706391 0.533355 0.589969 0.0319 Uiso d 1
H H19b 0.861669 0.557213 0.505998 0.0319 Uiso d 1
C C20 0.67537(13) 0.76766(11) 0.48737(10) 0.0293(4) Uani d 1
H H20a 0.639369 0.784698 0.57656 0.0351 Uiso d 1
H H20b 0.601402 0.80254 0.437042 0.0351 Uiso d 1
C C21 0.83428(13) 0.85111(11) 0.48665(10) 0.0286(3) Uani d 1
H H21a 0.83231 0.948073 0.533276 0.0343 Uiso d 1
H H21b 0.90867 0.814951 0.535436 0.0343 Uiso d 1
O O3 0.51825(9) 0.58785(8) 0.24628(8) 0.0334(3) Uani d 1
O O4 0.88505(10) 0.84720(8) 0.35795(8) 0.0365(3) Uani d 1
H H4o 0.9190(15) 0.7724(7) 0.3314(13) 0.0438 Uiso d 1
N N2 0.67238(10) 0.61715(9) 0.43529(8) 0.0245(3) Uani d 1
O O5 0.3877(11) 0.8415(9) 0.2889(9) 0.0357(3) Uani d 0.0838(15)
C C11 0.3327(18) 0.8496(16) 0.1646(10) 0.0268(4) Uani d 0.0838(15)
H H11a 0.40835 0.82158 0.099667 0.0321 Uiso d 0.0838(15)
H H11b 0.329506 0.947375 0.163376 0.0321 Uiso d 0.0838(15)

loop_
_atom_site_aniso_label
_atom_site_aniso_U_11
_atom_site_aniso_U_22
_atom_site_aniso_U_33
_atom_site_aniso_U_12
_atom_site_aniso_U_13
_atom_site_aniso_U_23
_atom_site_aniso_type_symbol
C1 0.0204(5) 0.0222(5) 0.0221(5) 0.0032(4) -0.0018(4) 0.0044(4) C
C2 0.0200(5) 0.0260(5) 0.0229(5) 0.0034(4) -0.0041(4) 0.0025(4) C
C3 0.0288(6) 0.0256(5) 0.0251(5) 0.0008(4) -0.0027(4) 0.0070(4) C
C4 0.0306(6) 0.0221(5) 0.0405(6) 0.0070(5) -0.0094(5) -0.0029(5) C
C5 0.0328(6) 0.0225(5) 0.0372(6) 0.0001(5) -0.0099(5) 0.0077(5) C
C6 0.0246(6) 0.0293(6) 0.0285(5) 0.0062(4) -0.0025(4) -0.0025(4) C
C7 0.0208(5) 0.0214(5) 0.0221(5) 0.0028(4) -0.0038(4) 0.0032(4) C
C8 0.0227(5) 0.0287(5) 0.0225(5) 0.0043(4) 0.0019(4) 0.0054(4) C
C9 0.0265(6) 0.0227(5) 0.0343(6) 0.0059(4) -0.0001(4) 0.0123(4) C
C10 0.0270(7) 0.0210(5) 0.0337(7) 0.0046(5) 0.0033(5) 0.0085(5) C
O1 0.0330(4) 0.0266(4) 0.0290(4) 0.0076(3) 0.0079(3) 0.0038(3) O
O2 0.0228(5) 0.0241(5) 0.0642(6) 0.0037(4) 0.0016(4) 0.0185(4) O
N1 0.0242(5) 0.0211(4) 0.0250(4) 0.0041(3) 0.0010(3) 0.0064(3) N
C12 0.0209(5) 0.0232(5) 0.0271(5) 0.0021(4) 0.0015(4) 0.0079(4) C
C13 0.0213(5) 0.0266(5) 0.0256(5) 0.0035(4) 0.0054(4) 0.0107(4) C
C14 0.0261(6) 0.0258(5) 0.0281(6) -0.0001(4) 0.0005(4) 0.0069(4) C
C15 0.0333(6) 0.0230(5) 0.0444(7) 0.0064(5) 0.0110(5) 0.0163(5) C
C16 0.0318(6) 0.0217(5) 0.0365(6) -0.0010(4) 0.0076(5) 0.0055(4) C
C17 0.0276(6) 0.0325(6) 0.0327(6) 0.0066(5) 0.0046(5) 0.0177(5) C
C18 0.0213(5) 0.0216(5) 0.0265(5) 0.0019(4) 0.0037(4) 0.0088(4) C
C19 0.0256(6) 0.0304(6) 0.0246(5) 0.0047(4) 0.0009(4) 0.0079(4) C
C20 0.0293(6) 0.0237(5) 0.0326(6) 0.0059(4) 0.0051(5) 0.0006(4) C
C21 0.0318(6) 0.0234(5) 0.0290(6) 0.0037(4) 0.0030(4) 0.0028(4) C
O3 0.0361(5) 0.0276(4) 0.0383(5) 0.0077(3) -0.0093(3) 0.0102(3) O
O4 0.0492(5) 0.0259(4) 0.0379(5) 0.0116(4) 0.0156(4) 0.0101(3) O
N2 0.0245(5) 0.0216(4) 0.0268(5) 0.0039(3) 0.0002(3) 0.0040(3) N
O5 0.0228(5) 0.0241(5) 0.0642(6) 0.0037(4) 0.0016(4) 0.0185(4) O
C11 0.0270(7) 0.0210(5) 0.0337(7) 0.0046(5) 0.0033(5) 0.0085(5) C

loop_
_atom_type_symbol
_atom_type_scat_dispersion_real
_atom_type_scat_dispersion_imag
_atom_type_scat_source
C 0.003 0.002 'International Tables Vol C Tables  4.2.6.8 and 6.1.1.4'
H 0.000 0.000 'International Tables Vol C Tables  4.2.6.8 and 6.1.1.4'
N 0.006 0.003 'International Tables Vol C Tables  4.2.6.8 and 6.1.1.4'
O 0.011 0.006 'International Tables Vol C Tables  4.2.6.8 and 6.1.1.4'

loop_
_geom_angle_atom_site_label_1
_geom_angle_atom_site_label_2
_geom_angle_atom_site_label_3
_geom_angle
C7 C1 O1 127.04(9)
C7 C1 N1 106.80(8)
O1 C1 N1 126.15(9)
C6 C2 C7 120.21(10)
C6 C2 C8 130.77(10)
C7 C2 C8 109.02(9)
C5 C3 C7 117.97(10)
C5 C4 C6 121.58(10)
C3 C5 C4 120.26(11)
C2 C6 C4 117.96(10)
C1 C7 C2 108.74(9)
C1 C7 C3 129.27(9)
C2 C7 C3 121.99(9)
C2 C8 N1 102.33(8)
C10 C9 N1 112.90(10)
N1 C9 C11 115.0(6)
C9 C10 O2 112.09(10)
C9 C10 O5 141.7(5)
O5 C10 C11 108.4(15)
C1 N1 C8 113.09(8)
C1 N1 C9 123.93(8)
C8 N1 C9 122.98(8)
C18 C12 O3 126.75(8)
C18 C12 N2 106.64(9)
O3 C12 N2 126.60(9)
C17 C13 C18 120.36(9)
C17 C13 C19 130.72(10)
C18 C13 C19 108.91(9)
C16 C14 C18 117.63(10)
C16 C15 C17 121.09(11)
C14 C16 C15 120.90(9)
C13 C17 C15 118.16(10)
C12 C18 C13 108.93(8)
C12 C18 C14 129.22(10)
C13 C18 C14 121.85(10)
C13 C19 N2 102.64(8)
C21 C20 N2 113.33(9)
C20 C21 O4 112.68(8)
C12 N2 C19 112.86(8)
C12 N2 C20 124.93(9)
C19 N2 C20 122.18(8)
C9 C11 O5 115.3(10)
C10 C11 O2 106.5(17)
H8a C8 H8b 115.78
H9a C9 H9b 105.81
H10a C10 H10b 106.72
H2o O2 H11a 127.0
H19a C19 H19b 115.53
H20a C20 H20b 105.32
H21a C21 H21b 106.06
H11a C11 H11b 102.9

loop_
_geom_bond_atom_site_label_1
_geom_bond_atom_site_label_2
_geom_bond_distance
C1 C7 1.4760(14)
C1 O1 1.2419(12)
C1 N1 1.3468(13)
C2 C6 1.3888(14)
C2 C7 1.3873(14)
C2 C8 1.4982(15)
C3 C5 1.3842(15)
C3 C7 1.3874(15)
C4 C5 1.3958(16)
C4 C6 1.3895(17)
C8 N1 1.4687(13)
C9 C10 1.5143(15)
C9 N1 1.4552(13)
C9 C11 1.507(14)
C10 O2 1.4146(15)
C12 C18 1.4773(15)
C12 O3 1.2337(14)
C12 N2 1.3544(12)
C13 C17 1.3880(16)
C13 C18 1.3845(15)
C13 C19 1.4995(13)
C14 C16 1.3859(16)
C14 C18 1.3919(12)
C15 C16 1.3898(17)
C15 C17 1.3930(14)
C19 N2 1.4651(15)
C20 C21 1.5170(15)
C20 N2 1.4543(13)
C21 O4 1.4121(14)
O5 C11 1.400(16)
C3 H3 0.93
C4 H4 0.93
C5 H5 0.93
C6 H6 0.93
C8 H8a 0.97
C8 H8b 0.97
C9 H9a 0.97
C9 H9b 0.97
C10 H10a 0.97
C10 H10b 0.97
O2 H2o 0.820(12)
C14 H14 0.93
C15 H15 0.93
C16 H16 0.93
C17 H17 0.93
C19 H19a 0.97
C19 H19b 0.97
C20 H20a 0.97
C20 H20b 0.97
C21 H21a 0.97
C21 H21b 0.97
O4 H4o 0.820(9)
O5 H10b 0.909(9)
C11 H11a 0.97
C11 H11b 0.97
